data_7214272
loop_
_publ_author_name
'Bhattacharya, Suman'
'Saha, Binoy K.'

_publ_section_title
;
 Steric guided anomalous thermal expansion in a dimorphic organic system
;
_journal_issue 12
_journal_name_full CrystEngComm
_journal_page_first 2340
_journal_paper_doi 10.1039/c3ce41869c
_journal_volume 16
_journal_year 2014
_chemical_formula_moiety 'C17 H22 N2'
_chemical_formula_sum 'C17 H22 N2'
_chemical_formula_weight 254.37
_chemical_name_common MBDA-Form-I
_chemical_name_systematic
;
4,4'-Methylene-bis(2,6-dimethylaniline)
;
_space_group_crystal_system triclinic
_space_group_IT_number 2
_space_group_name_Hall '-P 1'
_space_group_name_H-M_alt 'P -1'
_symmetry_space_group_name_Hall '-P 1'
_symmetry_space_group_name_H-M 'P -1'
_atom_sites_solution_hydrogens geom
_atom_sites_solution_primary direct
_atom_sites_solution_secondary difmap
_audit_creation_date 2013-04-26
_audit_creation_method
;
  Olex2 1.2
  (compiled Apr  9 2013 14:06:00, GUI svn.r4458)
;
_cell_angle_alpha 93.700(6)
_cell_angle_beta 110.161(8)
_cell_angle_gamma 108.267(7)
_cell_formula_units_Z 2
_cell_length_a 8.2384(8)
_cell_length_b 9.0950(6)
_cell_length_c 11.4600(8)
_cell_measurement_reflns_used 1913
_cell_measurement_temperature 238(2)
_cell_measurement_theta_max 29.0685
_cell_measurement_theta_min 3.9781
_cell_volume 750.96(12)
_computing_cell_refinement
;
CrysAlisPro, Agilent Technologies,
Version 1.171.36.21 (release 14-08-2012 CrysAlis171 .NET)
(compiled Sep 14 2012,17:21:16)
;
_computing_data_collection
;
CrysAlisPro, Agilent Technologies,
Version 1.171.36.21 (release 14-08-2012 CrysAlis171 .NET)
(compiled Sep 14 2012,17:21:16)
;
_computing_data_reduction
;
CrysAlisPro, Agilent Technologies,
Version 1.171.36.21 (release 14-08-2012 CrysAlis171 .NET)
(compiled Sep 14 2012,17:21:16)
;
_computing_molecular_graphics
;
O. V. Dolomanov, L. J. Bourhis, R. J. Gildea, J. A. K. Howard and H. Puschmann,
OLEX2: a complete structure solution, refinement and analysis program.
J. Appl. Cryst. (2009). 42, 339-341.
;
_computing_publication_material
;
O. V. Dolomanov, L. J. Bourhis, R. J. Gildea, J. A. K. Howard and H. Puschmann,
OLEX2: a complete structure solution, refinement and analysis program.
J. Appl. Cryst. (2009). 42, 339-341.
;
_computing_structure_refinement
;
SHELXL, G.M. Sheldrick, Acta Cryst.
(2008). A64, 112-122
;
_computing_structure_solution
;
SHELXS, G.M. Sheldrick, Acta Cryst.
(2008). A64, 112-122
;
_diffrn_ambient_temperature 238(2)
_diffrn_detector_area_resol_mean 15.9821
_diffrn_measured_fraction_theta_full 0.9903
_diffrn_measured_fraction_theta_max 0.9153
_diffrn_measurement_details
;
  1 omega  -59.00   52.00   1.0000    2.2000
omega____ theta____ kappa____ phi______ frames
    -      -17.4960   19.0000  150.0000 111

  2 omega  -89.00  -15.00   1.0000    2.2000
omega____ theta____ kappa____ phi______ frames
    -      -17.4960  -37.0000  150.0000 74

  3 omega  -24.00   19.00   1.0000    2.2000
omega____ theta____ kappa____ phi______ frames
    -      -17.4960  -99.0000  120.0000 43

  4 omega  -82.00  -22.00   1.0000    2.2000
omega____ theta____ kappa____ phi______ frames
    -      -17.4960  144.0000 -163.0000 60

  5 omega   32.00   94.00   1.0000    2.2000
omega____ theta____ kappa____ phi______ frames
    -       19.2928 -178.0000   90.0000 62

  6 omega  -90.00  -51.00   1.0000    2.2000
omega____ theta____ kappa____ phi______ frames
    -      -17.4960  -37.0000   60.0000 39

  7 omega  -86.00    4.00   1.0000    2.2000
omega____ theta____ kappa____ phi______ frames
    -      -17.4960  -57.0000    0.0000 90
;
_diffrn_measurement_device_type 'Xcalibur, Eos'
_diffrn_measurement_method '\w scans'
_diffrn_orient_matrix_UB_11 0.0532166000
_diffrn_orient_matrix_UB_12 0.0242477000
_diffrn_orient_matrix_UB_13 0.0660665000
_diffrn_orient_matrix_UB_21 -0.0821746000
_diffrn_orient_matrix_UB_22 -0.0122992000
_diffrn_orient_matrix_UB_23 0.0113807000
_diffrn_orient_matrix_UB_31 -0.0081574000
_diffrn_orient_matrix_UB_32 -0.0791715000
_diffrn_orient_matrix_UB_33 0.0047107000
_diffrn_radiation_monochromator graphite
_diffrn_radiation_type 'Mo K\a'
_diffrn_radiation_wavelength 0.7107
_diffrn_reflns_av_R_equivalents 0.0218
_diffrn_reflns_av_unetI/netI 0.0348
_diffrn_reflns_limit_h_max 11
_diffrn_reflns_limit_h_min -11
_diffrn_reflns_limit_k_max 11
_diffrn_reflns_limit_k_min -11
_diffrn_reflns_limit_l_max 15
_diffrn_reflns_limit_l_min -15
_diffrn_reflns_number 7096
_diffrn_reflns_theta_full 25.00
_diffrn_reflns_theta_max 29.13
_diffrn_reflns_theta_min 3.99
_diffrn_source 'Enhance (Mo) X-ray Source'
_exptl_absorpt_coefficient_mu 0.066
_exptl_absorpt_correction_T_max 1.00000
_exptl_absorpt_correction_T_min 0.97820
_exptl_absorpt_correction_type multi-scan
_exptl_absorpt_process_details
;
CrysAlisPro, Agilent Technologies,
Version 1.171.36.21 (release 14-08-2012 CrysAlis171 .NET)
(compiled Sep 14 2012,17:21:16)
Empirical absorption correction using spherical harmonics,
 implemented in SCALE3 ABSPACK scaling algorithm.
;
_exptl_crystal_colour colorless
_exptl_crystal_density_diffrn 1.125
_exptl_crystal_density_method 'not measured'
_exptl_crystal_description block
_exptl_crystal_F_000 276
_exptl_crystal_size_max 0.42
_exptl_crystal_size_mid 0.38
_exptl_crystal_size_min 0.36
_refine_diff_density_max 0.159
_refine_diff_density_min -0.156
_refine_diff_density_rms 0.035
_refine_ls_extinction_method none
_refine_ls_goodness_of_fit_ref 1.023
_refine_ls_hydrogen_treatment mixed
_refine_ls_matrix_type full
_refine_ls_number_parameters 192
_refine_ls_number_reflns 3406
_refine_ls_number_restraints 0
_refine_ls_restrained_S_all 1.023
_refine_ls_R_factor_all 0.0709
_refine_ls_R_factor_gt 0.0483
_refine_ls_shift/su_max 0.000
_refine_ls_shift/su_mean 0.000
_refine_ls_structure_factor_coef Fsqd
_refine_ls_weighting_details 'calc w=1/[\s^2^(Fo^2^)+(0.0511P)^2^+0.1485P] where P=(Fo^2^+2Fc^2^)/3'
_refine_ls_weighting_scheme calc
_refine_ls_wR_factor_gt 0.1131
_refine_ls_wR_factor_ref 0.1282
_reflns_number_gt 2470
_reflns_number_total 3406
_reflns_threshold_expression >2sigma(I)
_cod_data_source_file c3ce41869c3.cif
_cod_data_source_block MBDA-Form-I-238
_cod_original_cell_volume 750.96(10)
_cod_database_code 7214272

loop_
_space_group_symop_id
_space_group_symop_operation_xyz
1 'x, y, z'
2 '-x, -y, -z'

loop_
_atom_site_label
_atom_site_type_symbol
_atom_site_fract_x
_atom_site_fract_y
_atom_site_fract_z
_atom_site_U_iso_or_equiv
_atom_site_adp_type
_atom_site_occupancy
_atom_site_symmetry_multiplicity
_atom_site_calc_flag
_atom_site_refinement_flags
C6 C 0.01262(19) 0.35626(16) 0.09653(12) 0.0337(3) Uani 1 1 d .
C2 C -0.3221(2) 0.26001(16) 0.02752(13) 0.0346(3) Uani 1 1 d .
C1 C -0.1474(2) 0.36602(15) 0.10880(12) 0.0334(3) Uani 1 1 d .
C3 C -0.3337(2) 0.14629(16) -0.06576(13) 0.0363(3) Uani 1 1 d .
H3 H -0.4498 0.0748 -0.1188 0.044 Uiso 1 1 calc R
N1 N -0.1308(2) 0.47667(17) 0.20779(13) 0.0466(3) Uani 1 1 d .
C5 C -0.0070(2) 0.24334(16) 0.00042(13) 0.0357(3) Uani 1 1 d .
H5 H 0.0990 0.2390 -0.0093 0.043 Uiso 1 1 calc R
C15 C 0.0326(2) 0.10235(17) -0.29508(13) 0.0388(3) Uani 1 1 d .
H15 H 0.1101 0.0620 -0.2375 0.047 Uiso 1 1 calc R
C11 C -0.2489(2) 0.15007(16) -0.37550(13) 0.0364(3) Uani 1 1 d .
H11 H -0.3619 0.1436 -0.3718 0.044 Uiso 1 1 calc R
C13 C -0.0288(2) 0.23038(16) -0.47372(13) 0.0362(3) Uani 1 1 d .
C4 C -0.1783(2) 0.13634(16) -0.08203(12) 0.0356(3) Uani 1 1 d .
C12 C -0.1994(2) 0.21988(16) -0.46858(13) 0.0355(3) Uani 1 1 d .
C14 C 0.0898(2) 0.17308(17) -0.38506(13) 0.0382(3) Uani 1 1 d .
C9 C -0.1923(3) 0.01604(17) -0.18636(14) 0.0456(4) Uani 1 1 d .
H9A H -0.1139 -0.0428 -0.1493 0.055 Uiso 1 1 calc R
H9B H -0.3189 -0.0579 -0.2254 0.055 Uiso 1 1 calc R
C10 C -0.1357(2) 0.08959(16) -0.28780(13) 0.0363(3) Uani 1 1 d .
N2 N 0.0268(3) 0.30156(19) -0.56487(15) 0.0548(4) Uani 1 1 d .
C7 C 0.2014(2) 0.46724(19) 0.18484(15) 0.0477(4) Uani 1 1 d .
H7A H 0.2136 0.5735 0.1743 0.072 Uiso 1 1 calc R
H7B H 0.2945 0.4403 0.1658 0.072 Uiso 1 1 calc R
H7C H 0.2167 0.4587 0.2707 0.072 Uiso 1 1 calc R
C8 C -0.4952(2) 0.2700(2) 0.03841(17) 0.0502(4) Uani 1 1 d .
H8A H -0.4860 0.2690 0.1242 0.075 Uiso 1 1 calc R
H8B H -0.6003 0.1813 -0.0172 0.075 Uiso 1 1 calc R
H8C H -0.5099 0.3660 0.0152 0.075 Uiso 1 1 calc R
C17 C 0.2751(2) 0.1881(2) -0.38809(17) 0.0569(5) Uani 1 1 d .
H17A H 0.3401 0.1467 -0.3195 0.085 Uiso 1 1 calc R
H17B H 0.3460 0.2973 -0.3796 0.085 Uiso 1 1 calc R
H17C H 0.2577 0.1300 -0.4671 0.085 Uiso 1 1 calc R
C16 C -0.3273(2) 0.2821(2) -0.56274(16) 0.0552(4) Uani 1 1 d .
H16A H -0.3583 0.2291 -0.6470 0.083 Uiso 1 1 calc R
H16B H -0.2668 0.3934 -0.5548 0.083 Uiso 1 1 calc R
H16C H -0.4382 0.2634 -0.5466 0.083 Uiso 1 1 calc R
H2A H -0.054(3) 0.338(2) -0.623(2) 0.075(7) Uiso 1 1 d .
H1A H -0.032(3) 0.565(2) 0.2330(19) 0.068(6) Uiso 1 1 d .
H2B H 0.108(3) 0.273(3) -0.582(2) 0.087(8) Uiso 1 1 d .
H1B H -0.234(3) 0.500(2) 0.1919(18) 0.067(6) Uiso 1 1 d .

loop_
_atom_site_aniso_label
_atom_site_aniso_U_11
_atom_site_aniso_U_22
_atom_site_aniso_U_33
_atom_site_aniso_U_23
_atom_site_aniso_U_13
_atom_site_aniso_U_12
C6 0.0360(8) 0.0353(7) 0.0292(7) 0.0113(5) 0.0135(6) 0.0097(6)
C2 0.0375(8) 0.0364(7) 0.0357(7) 0.0148(6) 0.0184(6) 0.0145(6)
C1 0.0429(8) 0.0327(7) 0.0290(7) 0.0103(5) 0.0183(6) 0.0134(6)
C3 0.0360(8) 0.0352(7) 0.0322(7) 0.0104(6) 0.0111(6) 0.0069(6)
N1 0.0572(10) 0.0418(8) 0.0437(8) 0.0021(6) 0.0270(7) 0.0144(7)
C5 0.0384(8) 0.0401(8) 0.0363(7) 0.0134(6) 0.0207(6) 0.0160(6)
C15 0.0416(8) 0.0412(8) 0.0299(7) -0.0013(6) 0.0078(6) 0.0182(7)
C11 0.0338(8) 0.0385(7) 0.0366(7) 0.0004(6) 0.0159(6) 0.0113(6)
C13 0.0384(8) 0.0342(7) 0.0311(7) -0.0019(5) 0.0156(6) 0.0059(6)
C4 0.0457(9) 0.0338(7) 0.0300(7) 0.0104(5) 0.0178(6) 0.0133(6)
C12 0.0356(8) 0.0345(7) 0.0305(7) 0.0003(5) 0.0095(6) 0.0095(6)
C14 0.0345(8) 0.0412(8) 0.0346(7) -0.0058(6) 0.0123(6) 0.0115(6)
C9 0.0639(11) 0.0361(8) 0.0395(8) 0.0071(6) 0.0256(8) 0.0153(7)
C10 0.0451(9) 0.0329(7) 0.0300(7) -0.0003(5) 0.0159(6) 0.0126(6)
N2 0.0606(10) 0.0622(9) 0.0522(9) 0.0188(7) 0.0347(8) 0.0196(8)
C7 0.0401(9) 0.0525(9) 0.0417(8) 0.0062(7) 0.0133(7) 0.0083(7)
C8 0.0450(10) 0.0546(10) 0.0605(10) 0.0182(8) 0.0270(8) 0.0213(8)
C17 0.0395(10) 0.0703(11) 0.0590(11) -0.0025(9) 0.0204(8) 0.0184(9)
C16 0.0478(10) 0.0656(11) 0.0484(9) 0.0174(8) 0.0120(8) 0.0216(9)

loop_
_atom_type_symbol
_atom_type_description
_atom_type_scat_dispersion_real
_atom_type_scat_dispersion_imag
_atom_type_scat_source
C C 0.0033 0.0016 'International Tables Vol C Tables 4.2.6.8 and 6.1.1.4'
H H 0.0000 0.0000 'International Tables Vol C Tables 4.2.6.8 and 6.1.1.4'
N N 0.0061 0.0033 'International Tables Vol C Tables 4.2.6.8 and 6.1.1.4'

loop_
_geom_angle_atom_site_label_1
_geom_angle_atom_site_label_2
_geom_angle_atom_site_label_3
_geom_angle
C1 C6 C7 120.67(13)
C5 C6 C1 118.58(13)
C5 C6 C7 120.75(13)
C1 C2 C8 120.75(13)
C3 C2 C1 119.00(13)
C3 C2 C8 120.25(14)
C6 C1 N1 119.59(14)
C2 C1 C6 120.05(12)
C2 C1 N1 120.26(13)
C2 C3 H3 118.9
C4 C3 C2 122.19(13)
C4 C3 H3 118.9
C1 N1 H1A 115.8(13)
C1 N1 H1B 112.6(13)
H1A N1 H1B 110.1(18)
C6 C5 H5 118.6
C6 C5 C4 122.84(13)
C4 C5 H5 118.6
C14 C15 H15 118.7
C10 C15 H15 118.7
C10 C15 C14 122.50(13)
C12 C11 H11 118.8
C10 C11 H11 118.8
C10 C11 C12 122.40(13)
C14 C13 C12 120.09(12)
N2 C13 C12 120.47(14)
N2 C13 C14 119.42(14)
C3 C4 C5 117.31(12)
C3 C4 C9 121.95(14)
C5 C4 C9 120.73(13)
C11 C12 C13 118.80(13)
C11 C12 C16 120.67(14)
C13 C12 C16 120.53(13)
C15 C14 C13 118.78(13)
C15 C14 C17 120.98(14)
C13 C14 C17 120.24(14)
C4 C9 H9A 108.9
C4 C9 H9B 108.9
H9A C9 H9B 107.8
C10 C9 C4 113.18(11)
C10 C9 H9A 108.9
C10 C9 H9B 108.9
C15 C10 C11 117.40(12)
C15 C10 C9 121.40(14)
C11 C10 C9 121.19(14)
C13 N2 H2A 118.1(13)
C13 N2 H2B 114.8(15)
H2A N2 H2B 122(2)
C6 C7 H7A 109.5
C6 C7 H7B 109.5
C6 C7 H7C 109.5
H7A C7 H7B 109.5
H7A C7 H7C 109.5
H7B C7 H7C 109.5
C2 C8 H8A 109.5
C2 C8 H8B 109.5
C2 C8 H8C 109.5
H8A C8 H8B 109.5
H8A C8 H8C 109.5
H8B C8 H8C 109.5
C14 C17 H17A 109.5
C14 C17 H17B 109.5
C14 C17 H17C 109.5
H17A C17 H17B 109.5
H17A C17 H17C 109.5
H17B C17 H17C 109.5
C12 C16 H16A 109.5
C12 C16 H16B 109.5
C12 C16 H16C 109.5
H16A C16 H16B 109.5
H16A C16 H16C 109.5
H16B C16 H16C 109.5

loop_
_geom_bond_atom_site_label_1
_geom_bond_atom_site_label_2
_geom_bond_distance
C6 C1 1.4022(19)
C6 C5 1.3860(19)
C6 C7 1.504(2)
C2 C1 1.399(2)
C2 C3 1.3950(19)
C2 C8 1.504(2)
C1 N1 1.4062(18)
C3 H3 0.9300
C3 C4 1.385(2)
N1 H1A 0.89(2)
N1 H1B 0.90(2)
C5 H5 0.9300
C5 C4 1.390(2)
C15 H15 0.9300
C15 C14 1.389(2)
C15 C10 1.387(2)
C11 H11 0.9300
C11 C12 1.3899(19)
C11 C10 1.389(2)
C13 C12 1.401(2)
C13 C14 1.401(2)
C13 N2 1.3968(18)
C4 C9 1.5157(19)
C12 C16 1.504(2)
C14 C17 1.502(2)
C9 H9A 0.9700
C9 H9B 0.9700
C9 C10 1.5147(19)
N2 H2A 0.92(2)
N2 H2B 0.87(2)
C7 H7A 0.9600
C7 H7B 0.9600
C7 H7C 0.9600
C8 H8A 0.9600
C8 H8B 0.9600
C8 H8C 0.9600
C17 H17A 0.9600
C17 H17B 0.9600
C17 H17C 0.9600
C16 H16A 0.9600
C16 H16B 0.9600
C16 H16C 0.9600

loop_
_geom_torsion_atom_site_label_1
_geom_torsion_atom_site_label_2
_geom_torsion_atom_site_label_3
_geom_torsion_atom_site_label_4
_geom_torsion
C6 C5 C4 C3 0.40(19)
C6 C5 C4 C9 179.46(12)
C2 C3 C4 C5 1.13(19)
C2 C3 C4 C9 -177.91(12)
C1 C6 C5 C4 -1.92(19)
C1 C2 C3 C4 -1.07(19)
C3 C2 C1 C6 -0.51(18)
C3 C2 C1 N1 -176.75(12)
C3 C4 C9 C10 111.70(16)
C5 C6 C1 C2 1.95(18)
C5 C6 C1 N1 178.21(12)
C5 C4 C9 C10 -67.32(18)
C4 C9 C10 C15 105.23(16)
C4 C9 C10 C11 -73.33(18)
C12 C11 C10 C15 0.6(2)
C12 C11 C10 C9 179.21(12)
C12 C13 C14 C15 1.8(2)
C12 C13 C14 C17 -178.33(13)
C14 C15 C10 C11 0.4(2)
C14 C15 C10 C9 -178.23(13)
C14 C13 C12 C11 -0.9(2)
C14 C13 C12 C16 179.56(13)
C10 C15 C14 C13 -1.6(2)
C10 C15 C14 C17 178.55(13)
C10 C11 C12 C13 -0.3(2)
C10 C11 C12 C16 179.23(13)
N2 C13 C12 C11 -179.17(13)
N2 C13 C12 C16 1.3(2)
N2 C13 C14 C15 -179.90(13)
N2 C13 C14 C17 0.0(2)
C7 C6 C1 C2 -178.76(12)
C7 C6 C1 N1 -2.50(19)
C7 C6 C5 C4 178.79(12)
C8 C2 C1 C6 -179.30(12)
C8 C2 C1 N1 4.45(19)
C8 C2 C3 C4 177.73(12)
